data_8100735
loop_
_publ_author_name
'Binnewies, M.'
'Magull, J.'

_publ_section_title
;
Crystal structure of decachloro-bicyclo[5.5.1]heptaoxatridecasilane, 
Si~6~O~7~Cl~10~
;
_journal_issue 3
_journal_name_full 'Zeitschrift f\"ur Kristallographie - New Crystal Structures'
_journal_page_first 325
_journal_page_last 326
_journal_volume 217
_journal_year 2002
_chemical_formula_moiety 'Si6 O7 Cl10'
_chemical_formula_structural 'Si6 O7 Cl10'
_chemical_formula_sum 'Cl10 O7 Si6'
_chemical_formula_weight 635.04
_chemical_name_common decachloroheptaoxahexasiloxane
_space_group_IT_number 11
_symmetry_cell_setting monoclinic
_symmetry_space_group_name_Hall '-P 2yb'
_symmetry_space_group_name_H-M 'P 1 21/m 1'
_cell_angle_alpha 90.00
_cell_angle_beta 99.47(3)
_cell_angle_gamma 90.00
_cell_formula_units_Z 2
_cell_length_a 6.0940(10)
_cell_length_b 20.676(4)
_cell_length_c 8.295(2)
_cell_measurement_temperature 203(2)
_cell_volume 1030.9(4)
_diffrn_ambient_temperature 203(2)
_exptl_crystal_density_diffrn 2.046
_refine_ls_R_factor_obs 0.0389
_refine_ls_wR_factor_obs 0.1137
_cod_original_sg_symbol_H-M 'P 21/m'
_cod_database_code 8100735

loop_
_symmetry_equiv_pos_as_xyz
'x, y, z'
'-x, y+1/2, -z'
'-x, -y, -z'
'x, -y-1/2, z'

loop_
_atom_site_aniso_label
_atom_site_aniso_U_11
_atom_site_aniso_U_22
_atom_site_aniso_U_33
_atom_site_aniso_U_23
_atom_site_aniso_U_13
_atom_site_aniso_U_12
Si1 0.0331(6) 0.0221(5) 0.0215(6) 0.000 0.0054(5) 0.000
Si2 0.0327(5) 0.0249(5) 0.0274(5) 0.0013(2) 0.0090(4) -0.0032(2)
Si3 0.0332(5) 0.0251(5) 0.0252(5) -0.0043(2) 0.0070(3) -0.0040(2)
Si4 0.0313(6) 0.0214(5) 0.0243(6) 0.000 0.0086(5) 0.000
O1 0.044(2) 0.0336(14) 0.026(2) 0.000 0.0126(12) 0.000
O2 0.0472(13) 0.0260(10) 0.0393(13) -0.0026(8) 0.0145(10) -0.0074(8)
O3 0.0570(15) 0.0416(12) 0.0327(14) -0.0043(8) 0.0196(11) -0.0120(8)
O4 0.0537(15) 0.0285(11) 0.0324(13) -0.0044(7) 0.0118(11) -0.0132(8)
Cl1 0.0558(8) 0.0728(8) 0.0298(7) 0.000 -0.0095(5) 0.000
Cl2 0.0308(5) 0.0501(5) 0.0506(6) 0.0055(3) 0.0077(4) -0.0030(3)
Cl3 0.0403(5) 0.0371(5) 0.0521(6) 0.0110(3) 0.0073(4) 0.0057(3)
Cl4 0.0510(6) 0.0401(5) 0.0535(6) -0.0071(3) 0.0073(4) 0.0124(3)
Cl5 0.0401(5) 0.0621(6) 0.0456(6) -0.0161(3) -0.0051(4) 0.0024(3)
Cl6 0.0319(6) 0.0467(6) 0.0425(7) 0.000 0.0122(5) 0.000

loop_
_atom_site_label
_atom_site_type_symbol
_atom_site_fract_x
_atom_site_fract_y
_atom_site_fract_z
_atom_site_U_iso_or_equiv
_atom_site_thermal_displace_type
_atom_site_occupancy
_atom_site_calc_flag
_atom_site_refinement_flags
_atom_site_disorder_group
Si1 Si -0.2219(2) 0.2500 0.37366(12) 0.0255(3) Uani 1 d S .
Si2 Si -0.00081(13) 0.38307(3) 0.44674(10) 0.0279(3) Uani 1 d . .
Si3 Si -0.12472(13) 0.38101(3) 0.80369(9) 0.0276(3) Uani 1 d . .
Si4 Si -0.3613(2) 0.2500 0.72197(13) 0.0252(3) Uani 1 d S .
O1 O -0.3363(5) 0.2500 0.5335(3) 0.0336(7) Uani 1 d S .
O2 O -0.0678(4) 0.31279(8) 0.3742(3) 0.0367(5) Uani 1 d . .
O3 O -0.0501(4) 0.38869(9) 0.6292(3) 0.0424(6) Uani 1 d . .
O4 O -0.2468(4) 0.31289(8) 0.8115(3) 0.0377(5) Uani 1 d . .
Cl1 Cl -0.4572(2) 0.2500 0.17428(15) 0.0547(4) Uani 1 d S .
Cl2 Cl 0.32409(12) 0.39722(4) 0.44425(10) 0.0437(3) Uani 1 d . .
Cl3 Cl -0.17715(13) 0.45067(3) 0.30765(10) 0.0432(3) Uani 1 d . .
Cl4 Cl -0.33204(14) 0.45268(3) 0.83823(11) 0.0483(3) Uani 1 d . .
Cl5 Cl 0.14354(14) 0.38397(4) 0.98005(12) 0.0506(3) Uani 1 d . .
Cl6 Cl -0.6872(2) 0.2500 0.73825(14) 0.0396(3) Uani 1 d S .

loop_
_geom_bond_atom_site_label_1
_geom_bond_atom_site_label_2
_geom_bond_distance
_geom_bond_site_symmetry_2
_geom_bond_publ_flag
Si1 O1 1.596(3) . ?
Si1 O2 1.602(2) . ?
Si1 O2 1.602(2) 4_565 ?
Si1 Cl1 2.003(2) . ?
Si2 O3 1.595(2) . ?
Si2 O2 1.600(2) . ?
Si2 Cl2 2.0049(11) . ?
Si2 Cl3 2.0078(11) . ?
Si3 O3 1.594(2) . ?
Si3 O4 1.599(2) . ?
Si3 Cl4 1.9982(10) . ?
Si3 Cl5 2.0073(14) . ?
Si4 O1 1.596(3) . ?
Si4 O4 1.600(2) 4_565 ?
Si4 O4 1.600(2) . ?
Si4 Cl6 2.0130(15) . ?
